data_1573457
loop_
_publ_author_name
'Sharangi, Sanhati'
'Chakraborty, Barsha'
'Jha, Raushan Kumar'
'Mandal, Swarnadeep'
'Koner, Apurba Lal'
'Kumar, Sangit'

_publ_section_title
;
 Regio- and diastereoselective synthesis of cyclobutylated phenothiazines
 via [2 + 2] photocycloaddition: demonstrating wavelength-gated
 cycloreversion inside live cells
;
_journal_name_full 'Chemical Science'
_journal_paper_doi 10.1039/D4SC07817A
_journal_year 2025
_chemical_formula_moiety '2(C25 N O S)'
_chemical_formula_sum 'C50 N2 O2 S2'
_chemical_formula_weight 724.64
_space_group_crystal_system monoclinic
_space_group_IT_number 14
_space_group_name_Hall '-P 2ybc'
_space_group_name_H-M_alt 'P 1 21/c 1'
_atom_sites_solution_primary dual
_audit_creation_date 2024-11-17
_audit_creation_method
;
Olex2 1.3
(compiled 2020.11.12 svn.r5f609507 for OlexSys, GUI svn.r6408)
;
_audit_update_record
;
2024-11-18 deposited with the CCDC.	2024-12-05 downloaded from the CCDC.
;
_cell_angle_alpha 90
_cell_angle_beta 117.294(4)
_cell_angle_gamma 90
_cell_formula_units_Z 4
_cell_length_a 23.545(2)
_cell_length_b 7.4959(7)
_cell_length_c 24.005(2)
_cell_measurement_reflns_used 2677
_cell_measurement_temperature 140(2)
_cell_measurement_theta_max 22.82
_cell_measurement_theta_min 2.66
_cell_volume 3765.0(6)
_computing_molecular_graphics 'Olex2 1.3 (Dolomanov et al., 2009)'
_computing_publication_material 'Olex2 1.3 (Dolomanov et al., 2009)'
_computing_structure_refinement 'ShelXL (Sheldrick, 2015)'
_computing_structure_solution 'ShelXT (Sheldrick, 2015)'
_diffrn_ambient_temperature 140.0
_diffrn_measured_fraction_theta_full 0.991
_diffrn_measured_fraction_theta_max 0.994
_diffrn_measurement_device_type 'Bruker APEX-II CCD'
_diffrn_radiation_type MoK\a
_diffrn_radiation_wavelength 0.71073
_diffrn_reflns_av_R_equivalents 0.1528
_diffrn_reflns_av_unetI/netI 0.1161
_diffrn_reflns_Laue_measured_fraction_full 0.991
_diffrn_reflns_Laue_measured_fraction_max 0.994
_diffrn_reflns_limit_h_max 33
_diffrn_reflns_limit_h_min -32
_diffrn_reflns_limit_k_max 10
_diffrn_reflns_limit_k_min -10
_diffrn_reflns_limit_l_max 33
_diffrn_reflns_limit_l_min -33
_diffrn_reflns_number 58260
_diffrn_reflns_point_group_measured_fraction_full 0.991
_diffrn_reflns_point_group_measured_fraction_max 0.994
_diffrn_reflns_theta_full 25.242
_diffrn_reflns_theta_max 30.089
_diffrn_reflns_theta_min 2.007
_exptl_absorpt_coefficient_mu 0.185
_exptl_crystal_colour Yellow
_exptl_crystal_density_diffrn 1.278
_exptl_crystal_description Block
_exptl_crystal_F_000 1448
_refine_diff_density_max 0.773
_refine_diff_density_min -0.358
_refine_diff_density_rms 0.104
_refine_ls_extinction_method none
_refine_ls_goodness_of_fit_ref 1.039
_refine_ls_hydrogen_treatment undef
_refine_ls_matrix_type full
_refine_ls_number_parameters 505
_refine_ls_number_reflns 11018
_refine_ls_number_restraints 0
_refine_ls_restrained_S_all 1.039
_refine_ls_R_factor_all 0.1572
_refine_ls_R_factor_gt 0.0912
_refine_ls_shift/su_max 0.000
_refine_ls_shift/su_mean 0.000
_refine_ls_structure_factor_coef Fsqd
_refine_ls_weighting_details 'w=1/[\s^2^(Fo^2^)+(0.1505P)^2^+1.3540P] where P=(Fo^2^+2Fc^2^)/3'
_refine_ls_weighting_scheme calc
_refine_ls_wR_factor_gt 0.2367
_refine_ls_wR_factor_ref 0.2903
_reflns_Friedel_coverage 0.000
_reflns_number_gt 6069
_reflns_number_total 11018
_reflns_threshold_expression 'I > 2\s(I)'
_cod_data_source_file d4sc07817a4.cif
_cod_data_source_block 2x
_cod_original_cell_volume 3764.9(6)
_cod_database_code 1573457
_shelx_shelxl_version_number 2018/3
_shelx_space_group_comment
;
The symmetry employed for this shelxl refinement is uniquely defined
by the following loop, which should always be used as a source of
symmetry information in preference to the above space-group names.
They are only intended as comments.
;
_olex2_refinement_description
;
;
_olex2_submission_special_instructions 'No special instructions were received'

loop_
_space_group_symop_operation_xyz
'x, y, z'
'-x, y+1/2, -z+1/2'
'-x, -y, -z'
'x, -y-1/2, z-1/2'

loop_
_atom_site_label
_atom_site_type_symbol
_atom_site_fract_x
_atom_site_fract_y
_atom_site_fract_z
_atom_site_U_iso_or_equiv
_atom_site_adp_type
_atom_site_occupancy
_atom_site_site_symmetry_order
_atom_site_calc_flag
_atom_site_refinement_flags_posn
_atom_site_refinement_flags_adp
_atom_site_refinement_flags_occupancy
_atom_site_disorder_assembly
_atom_site_disorder_group
S001 S -0.39676(4) -0.53263(12) -0.77760(4) 0.0280(2) Uani 1 1 d . . . . .
S1 S -0.10960(4) -0.49837(12) -0.23858(5) 0.0280(2) Uani 1 1 d . . . . .
O003 O -0.30907(14) -0.3371(5) -0.55537(13) 0.0482(8) Uani 1 1 d . . . . .
N004 N -0.27743(13) -0.3393(4) -0.76692(13) 0.0248(6) Uani 1 1 d . . . . .
N1 N -0.23369(14) -0.6656(4) -0.25126(13) 0.0253(6) Uani 1 1 d . . . . .
O1 O -0.02625(16) -0.7439(6) -0.02160(14) 0.0621(11) Uani 1 1 d . . . . .
C007 C -0.24209(16) -0.2967(5) -0.60292(16) 0.0252(7) Uani 1 1 d . . . . .
C008 C -0.17414(17) -0.2719(4) -0.65326(17) 0.0264(7) Uani 1 1 d . . . . .
C009 C -0.23478(15) -0.3030(4) -0.65765(16) 0.0228(7) Uani 1 1 d . . . . .
C00A C -0.28859(16) -0.3378(4) -0.71956(16) 0.0237(7) Uani 1 1 d . . . . .
C00B C -0.12193(17) -0.2366(5) -0.59530(18) 0.0308(8) Uani 1 1 d . . . . .
C6 C -0.25229(18) -0.7060(5) -0.14672(18) 0.0282(8) Uani 1 1 d . . . . .
C00D C -0.43707(17) -0.1151(5) -0.79886(16) 0.0250(7) Uani 1 1 d . . . . .
C9 C -0.11631(16) -0.6789(5) -0.19276(16) 0.0236(7) Uani 1 1 d . . . . .
C11 C -0.09799(16) -0.9137(5) -0.26688(16) 0.0242(7) Uani 1 1 d . . . . .
C00G C -0.36053(17) -0.3856(5) -0.66325(17) 0.0276(7) Uani 1 1 d . . . . .
C7 C -0.19050(16) -0.7064(4) -0.14210(16) 0.0233(7) Uani 1 1 d . . . . .
C2 C -0.13794(18) -0.7287(5) -0.08267(17) 0.0285(8) Uani 1 1 d . . . . .
C00J C -0.30361(17) -0.3376(5) -0.60281(17) 0.0300(8) Uani 1 1 d . . . . .
C00K C -0.18961(19) -0.2553(5) -0.54507(18) 0.0323(8) Uani 1 1 d . . . . .
C00L C -0.35405(15) -0.3562(5) -0.72391(16) 0.0228(7) Uani 1 1 d . . . . .
C8 C -0.18294(16) -0.6806(4) -0.19893(16) 0.0236(7) Uani 1 1 d . . . . .
C5 C -0.2604(2) -0.7214(5) -0.09324(19) 0.0341(9) Uani 1 1 d . . . . .
C00O C -0.38226(17) -0.4678(5) -0.83972(18) 0.0278(8) Uani 1 1 d . . . . .
C23 C -0.05815(17) -0.6725(5) -0.12667(17) 0.0271(7) Uani 1 1 d . . . . .
C00Q C -0.31539(18) -0.3203(5) -0.87748(18) 0.0314(8) Uani 1 1 d . . . . .
C10 C -0.09081(16) -0.8642(5) -0.20311(17) 0.0253(7) Uani 1 1 d . . . . .
C00S C -0.32629(17) -0.3746(5) -0.82773(17) 0.0272(7) Uani 1 1 d . . . . .
C00T C -0.13056(18) -0.2247(5) -0.54181(18) 0.0324(8) Uani 1 1 d . . . . .
C16 C -0.15312(18) -1.0021(5) -0.30874(17) 0.0289(8) Uani 1 1 d . . . . .
C21 C -0.28370(19) -0.6690(5) -0.36315(18) 0.0326(8) Uani 1 1 d . . . . .
C15 C -0.1635(2) -1.0379(5) -0.36905(19) 0.0358(9) Uani 1 1 d . . . . .
C00X C -0.42553(19) -0.5112(6) -0.90091(19) 0.0358(9) Uani 1 1 d . . . . .
C4 C -0.2077(2) -0.7433(5) -0.0347(2) 0.0387(10) Uani 1 1 d . . . . .
C00Z C -0.50095(18) -0.1597(5) -0.82765(18) 0.0319(8) Uani 1 1 d . . . . .
C010 C -0.39250(16) -0.1754(5) -0.73340(16) 0.0250(7) Uani 1 1 d . . . . .
C011 C -0.41193(19) -0.0210(5) -0.83247(18) 0.0318(8) Uani 1 1 d . . . . .
C22 C -0.23015(17) -0.6293(5) -0.30687(17) 0.0263(7) Uani 1 1 d . . . . .
C3 C -0.1475(2) -0.7489(5) -0.03003(19) 0.0362(9) Uani 1 1 d . . . . .
C1 C -0.07074(19) -0.7219(6) -0.07263(18) 0.0355(9) Uani 1 1 d . . . . .
C015 C -0.41608(17) -0.2453(5) -0.68744(17) 0.0294(8) Uani 1 1 d . . . . .
C24 C -0.02472(17) -0.8163(5) -0.14854(18) 0.0312(8) Uani 1 1 d . . . . .
C17 C -0.17802(18) -0.5447(5) -0.30833(17) 0.0266(7) Uani 1 1 d . . . . .
C018 C -0.5144(2) -0.0223(6) -0.92387(18) 0.0378(9) Uani 1 1 d . . . . .
C019 C -0.54046(19) -0.1140(6) -0.89076(18) 0.0388(10) Uani 1 1 d . . . . .
C14 C -0.1184(2) -0.9881(5) -0.38843(19) 0.0345(9) Uani 1 1 d . . . . .
C18 C -0.1810(2) -0.4938(5) -0.36537(19) 0.0340(9) Uani 1 1 d . . . . .
C13 C -0.0632(2) -0.9041(5) -0.3464(2) 0.0361(9) Uani 1 1 d . . . . .
C12 C -0.05293(18) -0.8648(5) -0.28608(19) 0.0319(8) Uani 1 1 d . . . . .
C20 C -0.2865(2) -0.6189(6) -0.41971(19) 0.0411(10) Uani 1 1 d . . . . .
C01F C -0.3582(2) -0.3629(6) -0.93849(19) 0.0396(10) Uani 1 1 d . . . . .
C01G C -0.4506(2) 0.0249(6) -0.8949(2) 0.0379(9) Uani 1 1 d . . . . .
C01H C -0.4122(2) -0.4602(6) -0.9501(2) 0.0415(10) Uani 1 1 d . . . . .
C19 C -0.2352(2) -0.5274(6) -0.4206(2) 0.0402(10) Uani 1 1 d . . . . .
C01J C -0.4211(2) -0.1152(6) -0.6416(2) 0.0385(9) Uani 1 1 d . . . . .
C25 C 0.0136(2) -0.9680(6) -0.1058(2) 0.0503(13) Uani 1 1 d . . . . .

loop_
_atom_site_aniso_label
_atom_site_aniso_U_11
_atom_site_aniso_U_22
_atom_site_aniso_U_33
_atom_site_aniso_U_23
_atom_site_aniso_U_13
_atom_site_aniso_U_12
S001 0.0221(4) 0.0303(5) 0.0298(5) 0.0014(4) 0.0104(4) -0.0027(3)
S1 0.0284(5) 0.0270(4) 0.0324(5) 0.0034(4) 0.0173(4) 0.0002(3)
O003 0.0352(16) 0.085(2) 0.0278(15) 0.0137(16) 0.0173(13) 0.0106(16)
N004 0.0196(14) 0.0298(15) 0.0220(14) 0.0018(12) 0.0069(12) 0.0016(12)
N1 0.0245(15) 0.0323(15) 0.0200(14) 0.0037(12) 0.0109(12) 0.0027(12)
O1 0.0351(18) 0.115(3) 0.0263(16) 0.0114(18) 0.0057(14) 0.0146(19)
C007 0.0209(16) 0.0292(17) 0.0225(17) 0.0029(14) 0.0075(13) 0.0020(13)
C008 0.0243(18) 0.0208(15) 0.0313(19) -0.0013(14) 0.0104(15) -0.0018(13)
C009 0.0180(16) 0.0214(15) 0.0259(17) 0.0011(13) 0.0074(13) -0.0006(12)
C00A 0.0216(17) 0.0234(16) 0.0266(17) 0.0036(13) 0.0114(14) 0.0020(13)
C00B 0.0252(19) 0.0293(18) 0.0294(19) -0.0012(15) 0.0052(15) -0.0028(14)
C6 0.0301(19) 0.0268(17) 0.0328(19) 0.0033(15) 0.0187(16) 0.0012(14)
C00D 0.0233(17) 0.0276(17) 0.0222(17) 0.0006(13) 0.0088(14) 0.0050(13)
C9 0.0214(16) 0.0270(16) 0.0223(16) 0.0014(13) 0.0100(13) 0.0007(13)
C11 0.0237(17) 0.0243(16) 0.0257(17) 0.0037(13) 0.0124(14) 0.0049(13)
C00G 0.0206(17) 0.0353(19) 0.0270(18) 0.0067(15) 0.0109(14) 0.0043(14)
C7 0.0256(17) 0.0233(15) 0.0232(17) 0.0009(13) 0.0129(14) -0.0015(13)
C2 0.034(2) 0.0285(17) 0.0220(17) 0.0039(14) 0.0118(15) 0.0022(15)
C00J 0.0267(19) 0.039(2) 0.0224(18) 0.0086(15) 0.0096(15) 0.0078(15)
C00K 0.031(2) 0.0351(19) 0.0253(19) 0.0028(15) 0.0077(16) -0.0008(16)
C00L 0.0171(16) 0.0268(16) 0.0230(16) 0.0050(13) 0.0080(13) 0.0025(13)
C8 0.0233(17) 0.0238(16) 0.0236(17) 0.0040(13) 0.0108(14) 0.0032(13)
C5 0.044(2) 0.0305(19) 0.039(2) 0.0007(16) 0.0280(19) -0.0046(16)
C00O 0.0190(17) 0.0324(18) 0.0281(18) -0.0005(15) 0.0075(14) 0.0020(14)
C23 0.0217(17) 0.0328(18) 0.0243(17) -0.0025(14) 0.0085(14) 0.0019(14)
C00Q 0.0294(19) 0.040(2) 0.0236(18) 0.0016(16) 0.0112(15) 0.0045(16)
C10 0.0214(17) 0.0246(16) 0.0267(18) 0.0022(14) 0.0082(14) 0.0019(13)
C00S 0.0212(17) 0.0342(18) 0.0259(18) -0.0022(15) 0.0106(14) 0.0007(14)
C00T 0.0265(19) 0.0335(19) 0.0265(19) 0.0014(15) 0.0030(15) -0.0039(15)
C16 0.0289(19) 0.0316(18) 0.0245(18) -0.0013(14) 0.0107(15) -0.0020(15)
C21 0.032(2) 0.037(2) 0.0265(19) 0.0033(16) 0.0107(16) 0.0112(16)
C15 0.043(2) 0.034(2) 0.031(2) -0.0007(16) 0.0185(18) 0.0017(17)
C00X 0.0243(19) 0.044(2) 0.0278(19) -0.0019(17) 0.0026(15) -0.0008(16)
C4 0.058(3) 0.0314(19) 0.034(2) -0.0013(16) 0.028(2) -0.0035(18)
C00Z 0.0238(18) 0.040(2) 0.0275(19) -0.0009(16) 0.0083(15) 0.0036(16)
C010 0.0200(16) 0.0299(17) 0.0249(17) 0.0029(14) 0.0101(14) 0.0034(13)
C011 0.036(2) 0.0315(19) 0.0250(19) 0.0045(15) 0.0109(16) 0.0010(15)
C22 0.0257(18) 0.0272(17) 0.0246(17) 0.0040(14) 0.0102(14) 0.0079(14)
C3 0.049(3) 0.034(2) 0.029(2) 0.0031(16) 0.0204(19) 0.0012(18)
C1 0.031(2) 0.044(2) 0.0266(19) 0.0017(17) 0.0089(16) 0.0042(17)
C015 0.0228(18) 0.040(2) 0.0273(18) 0.0067(15) 0.0131(15) 0.0057(15)
C24 0.0234(18) 0.0307(18) 0.0301(19) -0.0046(15) 0.0040(15) 0.0045(15)
C17 0.0300(19) 0.0261(16) 0.0274(18) 0.0075(14) 0.0163(15) 0.0100(14)
C018 0.035(2) 0.046(2) 0.0241(19) 0.0016(17) 0.0061(17) 0.0083(18)
C019 0.033(2) 0.053(3) 0.0244(19) -0.0011(18) 0.0075(16) 0.0081(18)
C14 0.046(2) 0.0296(19) 0.031(2) 0.0017(16) 0.0207(18) 0.0065(17)
C18 0.045(2) 0.0316(19) 0.033(2) 0.0099(16) 0.0237(18) 0.0132(17)
C13 0.044(2) 0.034(2) 0.042(2) 0.0007(17) 0.029(2) 0.0077(17)
C12 0.030(2) 0.0347(19) 0.035(2) 0.0033(16) 0.0193(17) 0.0066(16)
C20 0.049(3) 0.047(2) 0.026(2) 0.0028(18) 0.0155(19) 0.016(2)
C01F 0.034(2) 0.054(3) 0.026(2) 0.0043(18) 0.0099(17) 0.0011(19)
C01G 0.036(2) 0.044(2) 0.032(2) 0.0045(18) 0.0142(18) 0.0031(18)
C01H 0.029(2) 0.060(3) 0.028(2) -0.0015(19) 0.0067(17) 0.0027(19)
C19 0.056(3) 0.040(2) 0.028(2) 0.0091(17) 0.023(2) 0.019(2)
C01J 0.037(2) 0.048(2) 0.035(2) 0.0011(18) 0.0201(18) 0.0107(18)
C25 0.039(3) 0.041(2) 0.044(3) 0.003(2) -0.003(2) 0.0126(19)

loop_
_atom_type_symbol
_atom_type_description
_atom_type_scat_dispersion_real
_atom_type_scat_dispersion_imag
_atom_type_scat_source
C C 0.0033 0.0016 'International Tables Vol C Tables 4.2.6.8 and 6.1.1.4'
N N 0.0061 0.0033 'International Tables Vol C Tables 4.2.6.8 and 6.1.1.4'
O O 0.0106 0.0060 'International Tables Vol C Tables 4.2.6.8 and 6.1.1.4'
S S 0.1246 0.1234 'International Tables Vol C Tables 4.2.6.8 and 6.1.1.4'

loop_
_geom_angle_atom_site_label_1
_geom_angle_atom_site_label_2
_geom_angle_atom_site_label_3
_geom_angle
_geom_angle_site_symmetry_1
_geom_angle_site_symmetry_3
_geom_angle_publ_flag
C00O S001 C00L 98.24(17) . . ?
C17 S1 C9 97.81(17) . . ?
C00A N004 C00S 121.3(3) . . ?
C8 N1 C22 121.0(3) . . ?
C009 C007 C00J 122.3(3) . . ?
C009 C007 C00K 120.2(3) . . ?
C00K C007 C00J 117.4(3) . . ?
C00B C008 C009 120.5(3) . . ?
C007 C009 C008 118.8(3) . . ?
C007 C009 C00A 122.3(3) . . ?
C008 C009 C00A 118.8(3) . . ?
N004 C00A C009 117.9(3) . . ?
N004 C00A C00L 124.0(3) . . ?
C009 C00A C00L 117.9(3) . . ?
C00T C00B C008 119.8(3) . . ?
C5 C6 C7 120.2(4) . . ?
C00Z C00D C010 122.0(3) . . ?
C00Z C00D C011 119.3(3) . . ?
C011 C00D C010 118.6(3) . . ?
C8 C9 S1 109.0(2) . . ?
C8 C9 C23 119.5(3) . . ?
C8 C9 C10 115.6(3) . . ?
C23 C9 S1 108.6(2) . . ?
C23 C9 C10 88.1(2) . . ?
C10 C9 S1 114.9(2) . . ?
C16 C11 C10 118.9(3) . . ?
C12 C11 C10 121.8(3) . . ?
C12 C11 C16 119.2(3) . . ?
C00J C00G C00L 116.5(3) . . ?
C00J C00G C015 114.9(3) . . ?
C00L C00G C015 88.9(3) . . ?
C6 C7 C8 119.2(3) . . ?
C2 C7 C6 118.5(3) . . ?
C2 C7 C8 122.3(3) . . ?
C7 C2 C1 122.4(3) . . ?
C3 C2 C7 120.1(4) . . ?
C3 C2 C1 117.4(3) . . ?
O003 C00J C007 122.0(3) . . ?
O003 C00J C00G 118.7(3) . . ?
C007 C00J C00G 119.2(3) . . ?
C00T C00K C007 120.0(4) . . ?
C00A C00L S001 109.6(2) . . ?
C00A C00L C00G 119.2(3) . . ?
C00A C00L C010 115.5(3) . . ?
C00G C00L S001 107.8(2) . . ?
C00G C00L C010 87.8(3) . . ?
C010 C00L S001 115.5(2) . . ?
N1 C8 C9 123.8(3) . . ?
N1 C8 C7 117.8(3) . . ?
C7 C8 C9 118.3(3) . . ?
C6 C5 C4 120.4(4) . . ?
C00S C00O S001 119.9(3) . . ?
C00X C00O S001 120.2(3) . . ?
C00X C00O C00S 119.9(4) . . ?
C9 C23 C24 88.8(3) . . ?
C1 C23 C9 116.4(3) . . ?
C1 C23 C24 116.7(3) . . ?
C01F C00Q C00S 120.6(4) . . ?
C11 C10 C9 120.2(3) . . ?
C11 C10 C24 121.2(3) . . ?
C24 C10 C9 88.3(3) . . ?
C00O C00S N004 123.5(3) . . ?
C00Q C00S N004 116.7(3) . . ?
C00Q C00S C00O 119.7(3) . . ?
C00K C00T C00B 120.5(4) . . ?
C15 C16 C11 120.5(4) . . ?
C20 C21 C22 120.6(4) . . ?
C16 C15 C14 120.2(4) . . ?
C00O C00X C01H 119.1(4) . . ?
C3 C4 C5 119.7(4) . . ?
C00D C00Z C019 120.7(4) . . ?
C00D C010 C00L 119.1(3) . . ?
C00D C010 C015 122.9(3) . . ?
C015 C010 C00L 88.6(3) . . ?
C00D C011 C01G 120.5(4) . . ?
C21 C22 N1 117.3(3) . . ?
C21 C22 C17 119.2(3) . . ?
C17 C22 N1 123.3(3) . . ?
C4 C3 C2 121.0(4) . . ?
O1 C1 C2 121.6(4) . . ?
O1 C1 C23 119.2(4) . . ?
C2 C1 C23 119.0(3) . . ?
C010 C015 C00G 88.8(3) . . ?
C01J C015 C00G 119.5(3) . . ?
C01J C015 C010 118.5(3) . . ?
C10 C24 C23 88.8(3) . . ?
C25 C24 C23 121.6(4) . . ?
C25 C24 C10 116.9(3) . . ?
C22 C17 S1 120.1(3) . . ?
C18 C17 S1 119.8(3) . . ?
C18 C17 C22 120.0(4) . . ?
C01G C018 C019 120.2(4) . . ?
C018 C019 C00Z 119.2(4) . . ?
C13 C14 C15 119.1(4) . . ?
C19 C18 C17 120.2(4) . . ?
C14 C13 C12 120.9(4) . . ?
C11 C12 C13 119.9(4) . . ?
C21 C20 C19 119.8(4) . . ?
C01H C01F C00Q 119.6(4) . . ?
C018 C01G C011 120.0(4) . . ?
C01F C01H C00X 120.9(4) . . ?
C18 C19 C20 120.0(4) . . ?

loop_
_geom_bond_atom_site_label_1
_geom_bond_atom_site_label_2
_geom_bond_distance
_geom_bond_site_symmetry_2
_geom_bond_publ_flag
S001 C00L 1.798(4) . ?
S001 C00O 1.744(4) . ?
S1 C9 1.796(3) . ?
S1 C17 1.745(4) . ?
O003 C00J 1.203(4) . ?
N004 C00A 1.279(4) . ?
N004 C00S 1.409(4) . ?
N1 C8 1.281(4) . ?
N1 C22 1.402(4) . ?
O1 C1 1.203(5) . ?
C007 C009 1.402(5) . ?
C007 C00J 1.482(5) . ?
C007 C00K 1.406(5) . ?
C008 C009 1.402(5) . ?
C008 C00B 1.396(5) . ?
C009 C00A 1.468(5) . ?
C00A C00L 1.503(5) . ?
C00B C00T 1.392(6) . ?
C6 C7 1.407(5) . ?
C6 C5 1.387(5) . ?
C00D C00Z 1.378(5) . ?
C00D C010 1.504(5) . ?
C00D C011 1.392(5) . ?
C9 C8 1.507(5) . ?
C9 C23 1.550(5) . ?
C9 C10 1.578(5) . ?
C11 C10 1.507(5) . ?
C11 C16 1.392(5) . ?
C11 C12 1.386(5) . ?
C00G C00J 1.499(5) . ?
C00G C00L 1.548(5) . ?
C00G C015 1.568(5) . ?
C7 C2 1.405(5) . ?
C7 C8 1.467(5) . ?
C2 C3 1.389(5) . ?
C2 C1 1.488(5) . ?
C00K C00T 1.376(6) . ?
C00L C010 1.587(5) . ?
C5 C4 1.394(6) . ?
C00O C00S 1.400(5) . ?
C00O C00X 1.389(5) . ?
C23 C1 1.504(5) . ?
C23 C24 1.560(5) . ?
C00Q C00S 1.392(5) . ?
C00Q C01F 1.382(5) . ?
C10 C24 1.548(5) . ?
C16 C15 1.379(5) . ?
C21 C22 1.393(5) . ?
C21 C20 1.381(6) . ?
C15 C14 1.392(6) . ?
C00X C01H 1.406(6) . ?
C4 C3 1.370(6) . ?
C00Z C019 1.409(5) . ?
C010 C015 1.537(5) . ?
C011 C01G 1.394(5) . ?
C22 C17 1.396(5) . ?
C015 C01J 1.515(6) . ?
C24 C25 1.520(6) . ?
C17 C18 1.391(5) . ?
C018 C019 1.389(6) . ?
C018 C01G 1.381(6) . ?
C14 C13 1.379(6) . ?
C18 C19 1.377(6) . ?
C13 C12 1.387(6) . ?
C20 C19 1.397(7) . ?
C01F C01H 1.379(6) . ?
